data_9007508
loop_
_publ_author_name
'Brunton, G.'

_publ_section_title
;
 The crystal structure of KBF4
;
_journal_name_full 'Acta Crystallographica, Section B'
_journal_page_first 2161
_journal_page_last 2162
_journal_paper_doi 10.1107/S0567740869005309
_journal_volume 25
_journal_year 1969
_chemical_formula_sum 'B F4 K'
_chemical_name_mineral Avogadrite
_space_group_IT_number 62
_symmetry_space_group_name_Hall '-P 2ac 2n'
_symmetry_space_group_name_H-M 'P n m a'
_cell_angle_alpha 90
_cell_angle_beta 90
_cell_angle_gamma 90
_cell_length_a 8.6588
_cell_length_b 5.4800
_cell_length_c 7.0299
_cell_formula_units_Z 4
_cell_volume 333.570
_database_code_amcsd 0009363
_exptl_crystal_density_diffrn 2.507
_cod_original_formula_sum 'K B F4'
_cod_database_code 9007508

loop_
_space_group_symop_operation_xyz
x,y,z
x,1/2-y,z
-x,1/2+y,-z
1/2-x,1/2+y,1/2+z
1/2+x,1/2-y,1/2-z
1/2+x,y,1/2-z
1/2-x,-y,1/2+z
-x,-y,-z

loop_
_atom_site_aniso_label
_atom_site_aniso_U_11
_atom_site_aniso_U_22
_atom_site_aniso_U_33
_atom_site_aniso_U_12
_atom_site_aniso_U_13
_atom_site_aniso_U_23
K 0.01405 0.02784 0.02904 0.00000 -0.00043 0.00000
B 0.01443 0.02160 0.02779 0.00000 -0.00278 0.00000
F1 0.04178 0.04366 0.03831 0.00000 0.01542 0.00000
F2 0.02849 0.05857 0.06134 0.00000 -0.02189 0.00000
F3 0.03494 0.02632 0.04131 -0.00024 0.00247 0.00820

loop_
_atom_site_label
_atom_site_fract_x
_atom_site_fract_y
_atom_site_fract_z
K 0.18449 0.25000 0.16110
B 0.06260 0.25000 0.68970
F1 0.17890 0.25000 0.55600
F2 -0.08140 0.25000 0.60490
F3 0.07740 0.04400 0.80390

loop_
_cod_related_entry_id
_cod_related_entry_database
_cod_related_entry_code
1 AMCSD 0009363
